data_1524602
loop_
_publ_author_name
'Ionov, V.M.'
'Aslanov, L.A.'
'Rybakov, V.B.'
'Porai-Koshits, M.A.'

_publ_section_title
;
 Crystal structure of europium hypophosphite monohydrate
;
_journal_name_full Kristallografiya
_journal_page_first 405
_journal_page_last 406
_journal_volume 18
_journal_year 1973
_chemical_formula_sum 'Eu H8 O7 P3'
_chemical_name_systematic 'Eu (H2 P O2)3 H2 O'
_space_group_IT_number 2
_symmetry_space_group_name_Hall '-P 1'
_symmetry_space_group_name_H-M 'P -1'
_cell_angle_alpha 115.5
_cell_angle_beta 94.2
_cell_angle_gamma 111.8
_cell_formula_units_Z 2
_cell_length_a 9.07
_cell_length_b 8.3
_cell_length_c 7.34
_cell_volume 444.792
_citation_journal_id_ASTM KRISAJ
_cod_data_source_file Ionov_KRISAJ_1973_701.cif
_cod_data_source_block H8Eu1O7P3
_cod_original_cell_volume 444.7919
_cod_original_formula_sum 'H8 Eu1 O7 P3'
_cod_database_code 1524602

loop_
_symmetry_equiv_pos_as_xyz
x,y,z
-x,-y,-z

loop_
_atom_site_label
_atom_site_type_symbol
_atom_site_fract_x
_atom_site_fract_y
_atom_site_fract_z
_atom_site_occupancy
_atom_site_U_iso_or_equiv
O1 O-2 0.1369 0.0792 -0.0695 1 0.0
Eu1 Eu+3 0.1317 0.1947 0.3187 1 0.0
O4 O-2 0.0124 -0.3439 -0.2083 1 0.0
O6 O-2 0.4071 0.2847 0.3028 1 0.0
O3 O-2 0.159 -0.1015 0.2134 1 0.0
O2 O-2 0.1882 0.1775 -0.3577 1 0.0
P1 P+1 0.2583 0.2021 -0.1512 1 0.0
P3 P+1 0.5628 0.301 0.4211 1 0.0
O5 O-2 0.7177 0.4693 0.4534 1 0.0
O7 O-2 -0.0746 0.2627 0.4937 1 0.0
P2 P+1 0.1484 -0.2543 -0.0088 1 0.0
